data_7110143
loop_
_publ_author_name
'Biswas, Sunanda'
'M\"uller, Matthias'
'T\"onshoff, Christina'
'Eichele, Klaus'
'Maichle-M\"ossmer, C\"acilia'
'Ruff, Adrian'
'Speiser, Bernd'
'Bettinger, Holger F.'

_publ_section_title
;
 The overcrowded borazine derivative of hexabenzotriphenylene obtained through
 dehydrohalogenation
;
_journal_coden_ASTM EJOCFK
_journal_issue 24
_journal_name_full 'European Journal of Organic Chemistry'
_journal_page_first 4634
_journal_page_last 4639
_journal_paper_doi 10.1002/ejoc.201200322
_journal_volume 2012
_journal_year 2012
_chemical_formula_sum 'C38 H33 B3 N4'
_chemical_formula_weight 578.11
_space_group_IT_number 2
_symmetry_cell_setting triclinic
_symmetry_space_group_name_Hall '-P 1'
_symmetry_space_group_name_H-M 'P -1'
_atom_sites_solution_hydrogens geom
_atom_sites_solution_primary direct
_atom_sites_solution_secondary difmap
_audit_creation_method SHELXL-97
_cell_angle_alpha 98.293(7)
_cell_angle_beta 95.924(7)
_cell_angle_gamma 94.973(7)
_cell_formula_units_Z 4
_cell_length_a 13.0889(11)
_cell_length_b 13.3034(12)
_cell_length_c 19.1219(17)
_cell_measurement_reflns_used 23268
_cell_measurement_temperature 173(2)
_cell_measurement_theta_max 54.50
_cell_measurement_theta_min 4.52
_cell_volume 3259.7(5)
_computing_cell_refinement X-AREA
_computing_data_collection X-AREA
_computing_data_reduction X-AREA
_computing_structure_refinement 'SHELXL-97 (Sheldrick, 1997)'
_computing_structure_solution 'SHELXS-97 (Sheldrick, 1990)'
_diffrn_ambient_temperature 173(2)
_diffrn_measured_fraction_theta_full 0.986
_diffrn_measured_fraction_theta_max 0.986
_diffrn_measurement_device_type 'STOE IPDS II'
_diffrn_measurement_method omega-scans
_diffrn_radiation_monochromator graphite
_diffrn_radiation_source 'fine-focus sealed tube'
_diffrn_radiation_type MoK\a
_diffrn_radiation_wavelength 0.71073
_diffrn_reflns_av_R_equivalents 0.0572
_diffrn_reflns_av_sigmaI/netI 0.0398
_diffrn_reflns_limit_h_max 16
_diffrn_reflns_limit_h_min -15
_diffrn_reflns_limit_k_max 16
_diffrn_reflns_limit_k_min -16
_diffrn_reflns_limit_l_max 24
_diffrn_reflns_limit_l_min -24
_diffrn_reflns_number 46599
_diffrn_reflns_theta_full 26.78
_diffrn_reflns_theta_max 26.78
_diffrn_reflns_theta_min 4.65
_exptl_absorpt_coefficient_mu 0.068
_exptl_absorpt_correction_type none
_exptl_crystal_colour colourless
_exptl_crystal_density_diffrn 1.178
_exptl_crystal_density_method 'not measured'
_exptl_crystal_description column
_exptl_crystal_F_000 1216
_exptl_crystal_size_max 0.7
_exptl_crystal_size_mid 0.5
_exptl_crystal_size_min 0.15
_refine_diff_density_max 0.468
_refine_diff_density_min -0.525
_refine_diff_density_rms 0.044
_refine_ls_extinction_method none
_refine_ls_goodness_of_fit_ref 1.097
_refine_ls_hydrogen_treatment constr
_refine_ls_matrix_type full
_refine_ls_number_parameters 811
_refine_ls_number_reflns 13711
_refine_ls_number_restraints 0
_refine_ls_restrained_S_all 1.097
_refine_ls_R_factor_all 0.0783
_refine_ls_R_factor_gt 0.0606
_refine_ls_shift/su_max 0.000
_refine_ls_shift/su_mean 0.000
_refine_ls_structure_factor_coef Fsqd
_refine_ls_weighting_details 'calc w=1/[\s^2^(Fo^2^)+(0.0523P)^2^+1.8140P] where P=(Fo^2^+2Fc^2^)/3'
_refine_ls_weighting_scheme calc
_refine_ls_wR_factor_gt 0.1367
_refine_ls_wR_factor_ref 0.1457
_reflns_number_gt 11029
_reflns_number_total 13711
_reflns_threshold_expression >2sigma(I)
_cod_data_source_file c3cc47753c.txt
_cod_data_source_block mmc265
_cod_original_sg_symbol_H-M P-1
_cod_database_code 7110143

loop_
_symmetry_equiv_pos_as_xyz
'x, y, z'
'-x, -y, -z'

loop_
_atom_site_label
_atom_site_type_symbol
_atom_site_fract_x
_atom_site_fract_y
_atom_site_fract_z
_atom_site_U_iso_or_equiv
_atom_site_adp_type
_atom_site_occupancy
_atom_site_symmetry_multiplicity
_atom_site_calc_flag
_atom_site_refinement_flags
C11 C 0.5190(2) 0.33770(18) 0.30981(14) 0.0561(7) Uani 1 1 d .
C13 C 0.6181(2) 0.5171(2) 0.33652(18) 0.0641(8) Uani 1 1 d .
H13A H 0.5720 0.5663 0.3252 0.096 Uiso 1 1 calc R
H13B H 0.6747 0.5203 0.3084 0.096 Uiso 1 1 calc R
H13C H 0.6441 0.5320 0.3861 0.096 Uiso 1 1 calc R
C21 C 0.42360(17) 0.55237(18) 0.18484(13) 0.0441(5) Uani 1 1 d .
C23 C 0.5830(2) 0.6752(2) 0.17039(16) 0.0618(7) Uani 1 1 d .
H23A H 0.6449 0.6455 0.1841 0.093 Uiso 1 1 calc R
H23B H 0.5822 0.7398 0.2000 0.093 Uiso 1 1 calc R
H23C H 0.5811 0.6852 0.1216 0.093 Uiso 1 1 calc R
C111 C 0.54730(13) -0.05378(13) 0.38710(9) 0.0228(3) Uani 1 1 d .
C112 C 0.55149(14) 0.04372(14) 0.36850(10) 0.0271(4) Uani 1 1 d .
H112 H 0.6132 0.0861 0.3785 0.033 Uiso 1 1 calc R
C113 C 0.46559(16) 0.07884(15) 0.33539(10) 0.0314(4) Uani 1 1 d .
H113 H 0.4693 0.1445 0.3238 0.038 Uiso 1 1 calc R
C114 C 0.37405(15) 0.01549(16) 0.31972(10) 0.0329(4) Uani 1 1 d .
H114 H 0.3160 0.0381 0.2970 0.039 Uiso 1 1 calc R
C115 C 0.36909(15) -0.08132(15) 0.33793(10) 0.0303(4) Uani 1 1 d .
H115 H 0.3072 -0.1233 0.3268 0.036 Uiso 1 1 calc R
C116 C 0.45426(14) -0.11838(14) 0.37273(9) 0.0247(4) Uani 1 1 d .
C117 C 0.44013(14) -0.22049(14) 0.39554(10) 0.0272(4) Uani 1 1 d .
C118 C 0.38757(16) -0.30348(16) 0.34875(11) 0.0371(5) Uani 1 1 d .
H118 H 0.3642 -0.2952 0.3025 0.045 Uiso 1 1 calc R
C119 C 0.36960(19) -0.39829(17) 0.37009(14) 0.0478(6) Uani 1 1 d .
H119 H 0.3346 -0.4529 0.3382 0.057 Uiso 1 1 calc R
C120 C 0.40365(19) -0.41145(18) 0.43841(15) 0.0496(6) Uani 1 1 d .
H120 H 0.3922 -0.4751 0.4526 0.059 Uiso 1 1 calc R
C121 C 0.45512(17) -0.32954(17) 0.48616(13) 0.0416(5) Uani 1 1 d .
H121 H 0.4773 -0.3382 0.5325 0.050 Uiso 1 1 calc R
C123 C 0.84824(13) 0.02885(13) 0.57023(9) 0.0239(4) Uani 1 1 d .
C122 C 0.47339(15) -0.23523(16) 0.46477(10) 0.0315(4) Uani 1 1 d .
H122 H 0.5083 -0.1809 0.4969 0.038 Uiso 1 1 calc R
C124 C 0.87927(14) -0.00590(14) 0.63317(10) 0.0290(4) Uani 1 1 d .
H124 H 0.8684 -0.0751 0.6360 0.035 Uiso 1 1 calc R
C125 C 0.92655(15) 0.06188(16) 0.69208(10) 0.0333(4) Uani 1 1 d .
H125 H 0.9472 0.0382 0.7342 0.040 Uiso 1 1 calc R
C126 C 0.94269(16) 0.16483(16) 0.68771(10) 0.0350(4) Uani 1 1 d .
H126 H 0.9719 0.2109 0.7275 0.042 Uiso 1 1 calc R
C127 C 0.91522(15) 0.19923(15) 0.62399(10) 0.0311(4) Uani 1 1 d .
H127 H 0.9277 0.2684 0.6212 0.037 Uiso 1 1 calc R
C128 C 0.86917(13) 0.13210(14) 0.56389(9) 0.0251(4) Uani 1 1 d .
C129 C 0.84573(14) 0.17210(15) 0.49560(10) 0.0289(4) Uani 1 1 d .
C130 C 0.79615(16) 0.26000(17) 0.49404(12) 0.0395(5) Uani 1 1 d .
H130 H 0.7767 0.2940 0.5358 0.047 Uiso 1 1 calc R
C131 C 0.77541(19) 0.2975(2) 0.43061(15) 0.0555(7) Uani 1 1 d .
H131 H 0.7421 0.3564 0.4302 0.067 Uiso 1 1 calc R
C132 C 0.8037(2) 0.2485(3) 0.36835(15) 0.0631(8) Uani 1 1 d .
H132 H 0.7890 0.2737 0.3259 0.076 Uiso 1 1 calc R
C133 C 0.8537(2) 0.1619(2) 0.36921(12) 0.0550(7) Uani 1 1 d .
H133 H 0.8736 0.1289 0.3272 0.066 Uiso 1 1 calc R
C134 C 0.87493(16) 0.12338(17) 0.43236(11) 0.0376(5) Uani 1 1 d .
H134 H 0.9088 0.0647 0.4324 0.045 Uiso 1 1 calc R
C135 C 0.82109(13) -0.29211(13) 0.40144(9) 0.0227(3) Uani 1 1 d .
C136 C 0.83745(14) -0.31550(13) 0.33080(9) 0.0256(4) Uani 1 1 d .
H136 H 0.8165 -0.2730 0.2987 0.031 Uiso 1 1 calc R
C137 C 0.88465(15) -0.40143(14) 0.30739(10) 0.0306(4) Uani 1 1 d .
H137 H 0.8951 -0.4165 0.2598 0.037 Uiso 1 1 calc R
C138 C 0.91611(16) -0.46475(15) 0.35498(11) 0.0342(4) Uani 1 1 d .
H138 H 0.9487 -0.5219 0.3397 0.041 Uiso 1 1 calc R
C139 C 0.89878(16) -0.44257(14) 0.42547(11) 0.0321(4) Uani 1 1 d .
H139 H 0.9198 -0.4857 0.4571 0.039 Uiso 1 1 calc R
C140 C 0.85050(14) -0.35689(13) 0.45026(9) 0.0255(4) Uani 1 1 d .
C141 C 0.83143(15) -0.33737(14) 0.52635(10) 0.0279(4) Uani 1 1 d .
C142 C 0.91232(16) -0.33349(15) 0.58044(10) 0.0343(4) Uani 1 1 d .
H142 H 0.9784 -0.3435 0.5689 0.041 Uiso 1 1 calc R
C143 C 0.89508(18) -0.31476(18) 0.65142(11) 0.0416(5) Uani 1 1 d .
H143 H 0.9496 -0.3122 0.6871 0.050 Uiso 1 1 calc R
C144 C 0.79728(19) -0.29999(17) 0.66906(11) 0.0423(5) Uani 1 1 d .
H144 H 0.7858 -0.2873 0.7166 0.051 Uiso 1 1 calc R
C145 C 0.71624(17) -0.30415(17) 0.61576(11) 0.0390(5) Uani 1 1 d .
H145 H 0.6502 -0.2947 0.6275 0.047 Uiso 1 1 calc R
C146 C 0.73322(15) -0.32226(15) 0.54505(11) 0.0323(4) Uani 1 1 d .
H146 H 0.6784 -0.3244 0.5096 0.039 Uiso 1 1 calc R
C211 C 0.24007(13) 0.13910(13) -0.12601(10) 0.0243(4) Uani 1 1 d .
C212 C 0.22930(15) 0.10466(14) -0.19882(10) 0.0279(4) Uani 1 1 d .
H212 H 0.1714 0.1178 -0.2272 0.033 Uiso 1 1 calc R
C213 C 0.30357(16) 0.05105(15) -0.22958(11) 0.0350(4) Uani 1 1 d .
H213 H 0.2961 0.0295 -0.2785 0.042 Uiso 1 1 calc R
C214 C 0.38859(17) 0.02968(17) -0.18753(12) 0.0412(5) Uani 1 1 d .
H214 H 0.4382 -0.0072 -0.2078 0.049 Uiso 1 1 calc R
C215 C 0.39982(16) 0.06353(16) -0.11470(12) 0.0369(5) Uani 1 1 d .
H215 H 0.4570 0.0482 -0.0867 0.044 Uiso 1 1 calc R
C216 C 0.32750(14) 0.11988(14) -0.08252(10) 0.0283(4) Uani 1 1 d .
C217 C 0.34585(14) 0.15728(15) -0.00452(10) 0.0295(4) Uani 1 1 d .
C218 C 0.36996(17) 0.09055(17) 0.04321(12) 0.0393(5) Uani 1 1 d .
H218 H 0.3737 0.0220 0.0261 0.047 Uiso 1 1 calc R
C219 C 0.38841(19) 0.12484(19) 0.11559(13) 0.0481(6) Uani 1 1 d .
H219 H 0.4043 0.0793 0.1467 0.058 Uiso 1 1 calc R
C220 C 0.38335(19) 0.2263(2) 0.14201(12) 0.0490(6) Uani 1 1 d .
H220 H 0.3960 0.2492 0.1907 0.059 Uiso 1 1 calc R
C221 C 0.35926(18) 0.29360(17) 0.09543(12) 0.0437(5) Uani 1 1 d .
H221 H 0.3557 0.3620 0.1129 0.052 Uiso 1 1 calc R
C222 C 0.34041(16) 0.25958(15) 0.02273(11) 0.0348(4) Uani 1 1 d .
H222 H 0.3240 0.3054 -0.0081 0.042 Uiso 1 1 calc R
C223 C -0.00442(15) 0.17344(13) 0.05315(9) 0.0272(4) Uani 1 1 d .
C224 C 0.06154(18) 0.16356(14) 0.11329(10) 0.0355(5) Uani 1 1 d .
H224 H 0.1326 0.1766 0.1137 0.043 Uiso 1 1 calc R
C225 C 0.0215(2) 0.13440(16) 0.17226(11) 0.0493(6) Uani 1 1 d .
H225 H 0.0655 0.1275 0.2123 0.059 Uiso 1 1 calc R
C226 C -0.0834(2) 0.11557(18) 0.17157(12) 0.0568(8) Uani 1 1 d .
H226 H -0.1104 0.0972 0.2116 0.068 Uiso 1 1 calc R
C227 C -0.1492(2) 0.12372(17) 0.11168(12) 0.0470(6) Uani 1 1 d .
H227 H -0.2200 0.1104 0.1120 0.056 Uiso 1 1 calc R
C228 C -0.11134(16) 0.15151(14) 0.05070(10) 0.0318(4) Uani 1 1 d .
C229 C -0.18404(16) 0.15411(14) -0.01392(11) 0.0336(4) Uani 1 1 d .
C230 C -0.27244(17) 0.20443(17) -0.00966(13) 0.0458(6) Uani 1 1 d .
H230 H -0.2856 0.2378 0.0342 0.055 Uiso 1 1 calc R
C231 C -0.3410(2) 0.2058(2) -0.06917(16) 0.0594(7) Uani 1 1 d .
H231 H -0.4001 0.2393 -0.0649 0.071 Uiso 1 1 calc R
C232 C -0.3228(2) 0.1579(2) -0.13496(15) 0.0560(7) Uani 1 1 d .
H232 H -0.3687 0.1598 -0.1751 0.067 Uiso 1 1 calc R
C233 C -0.23593(19) 0.10708(19) -0.14051(13) 0.0478(6) Uani 1 1 d .
H233 H -0.2233 0.0743 -0.1847 0.057 Uiso 1 1 calc R
C234 C -0.16732(17) 0.10446(16) -0.08082(11) 0.0369(5) Uani 1 1 d .
H234 H -0.1094 0.0693 -0.0852 0.044 Uiso 1 1 calc R
C235 C 0.00526(14) 0.41409(13) -0.12023(9) 0.0239(4) Uani 1 1 d .
C236 C -0.09978(15) 0.40374(15) -0.14359(11) 0.0320(4) Uani 1 1 d .
H236 H -0.1399 0.3438 -0.1402 0.038 Uiso 1 1 calc R
C237 C -0.14566(16) 0.48116(17) -0.17186(11) 0.0381(5) Uani 1 1 d .
H237 H -0.2162 0.4738 -0.1868 0.046 Uiso 1 1 calc R
C238 C -0.08580(17) 0.56928(16) -0.17764(11) 0.0370(5) Uani 1 1 d .
H238 H -0.1158 0.6217 -0.1967 0.044 Uiso 1 1 calc R
C239 C 0.01866(16) 0.57984(14) -0.15511(10) 0.0304(4) Uani 1 1 d .
H239 H 0.0581 0.6395 -0.1598 0.037 Uiso 1 1 calc R
C240 C 0.06701(14) 0.50372(13) -0.12544(9) 0.0248(4) Uani 1 1 d .
C241 C 0.17941(15) 0.52238(13) -0.09983(10) 0.0273(4) Uani 1 1 d .
C242 C 0.24825(16) 0.56235(15) -0.14258(11) 0.0353(4) Uani 1 1 d .
H242 H 0.2237 0.5743 -0.1877 0.042 Uiso 1 1 calc R
C243 C 0.35251(17) 0.58446(17) -0.11867(13) 0.0439(5) Uani 1 1 d .
H243 H 0.3971 0.6116 -0.1476 0.053 Uiso 1 1 calc R
C244 C 0.39017(17) 0.56633(17) -0.05221(14) 0.0467(6) Uani 1 1 d .
H244 H 0.4604 0.5797 -0.0366 0.056 Uiso 1 1 calc R
C245 C 0.32328(18) 0.52823(16) -0.00887(13) 0.0428(5) Uani 1 1 d .
H245 H 0.3485 0.5175 0.0364 0.051 Uiso 1 1 calc R
C246 C 0.21867(16) 0.50578(14) -0.03222(11) 0.0325(4) Uani 1 1 d .
H246 H 0.1745 0.4795 -0.0027 0.039 Uiso 1 1 calc R
B11 B 0.68187(16) -0.17595(15) 0.39202(10) 0.0232(4) Uani 1 1 d .
H11 H 0.6471 -0.2190 0.3525 0.028 Uiso 1 1 calc R
B12 B 0.69359(16) -0.01809(15) 0.48197(11) 0.0244(4) Uani 1 1 d .
H12 H 0.6646 0.0392 0.5018 0.029 Uiso 1 1 calc R
B13 B 0.83587(16) -0.13071(15) 0.48386(11) 0.0253(4) Uani 1 1 d .
H13 H 0.9007 -0.1442 0.5028 0.030 Uiso 1 1 calc R
B21 B 0.12556(15) 0.27857(15) -0.12341(10) 0.0235(4) Uani 1 1 d .
H21 H 0.1536 0.3012 -0.1618 0.028 Uiso 1 1 calc R
B22 B 0.11561(16) 0.15394(15) -0.03759(11) 0.0254(4) Uani 1 1 d .
H22 H 0.1359 0.0952 -0.0215 0.030 Uiso 1 1 calc R
B23 B 0.00440(16) 0.29731(15) -0.03109(10) 0.0244(4) Uani 1 1 d .
H23 H -0.0450 0.3327 -0.0093 0.029 Uiso 1 1 calc R
N11 N 0.64073(11) -0.08464(11) 0.42077(8) 0.0229(3) Uani 1 1 d .
N12 N 0.79182(11) -0.04175(11) 0.51182(8) 0.0244(3) Uani 1 1 d .
N13 N 0.77768(11) -0.19925(11) 0.42563(8) 0.0233(3) Uani 1 1 d .
N21 N 0.16025(11) 0.19186(11) -0.09573(8) 0.0238(3) Uani 1 1 d .
N22 N 0.03964(12) 0.20899(11) -0.00558(8) 0.0244(3) Uani 1 1 d .
N23 N 0.04714(11) 0.32990(11) -0.09116(8) 0.0231(3) Uani 1 1 d .
N1 N 0.56283(19) 0.4151(2) 0.32109(12) 0.0642(6) Uani 1 1 d .
N2 N 0.4919(2) 0.60594(19) 0.17891(12) 0.0622(6) Uani 1 1 d .

loop_
_atom_site_aniso_label
_atom_site_aniso_U_11
_atom_site_aniso_U_22
_atom_site_aniso_U_33
_atom_site_aniso_U_23
_atom_site_aniso_U_13
_atom_site_aniso_U_12
C11 0.0715(17) 0.0336(12) 0.0546(15) 0.0069(10) -0.0024(13) -0.0301(12)
C13 0.0495(15) 0.0461(14) 0.090(2) 0.0068(14) -0.0044(14) -0.0087(12)
C21 0.0279(11) 0.0444(12) 0.0537(14) -0.0055(10) 0.0109(10) -0.0163(10)
C23 0.0577(16) 0.0525(15) 0.0717(19) 0.0087(13) 0.0085(14) -0.0132(13)
C111 0.0243(9) 0.0261(9) 0.0177(8) -0.0011(6) 0.0027(7) 0.0072(7)
C112 0.0263(9) 0.0279(9) 0.0261(9) -0.0009(7) 0.0049(7) 0.0039(7)
C113 0.0379(11) 0.0294(9) 0.0286(9) 0.0044(7) 0.0057(8) 0.0115(8)
C114 0.0292(10) 0.0423(11) 0.0284(10) 0.0063(8) -0.0003(8) 0.0130(8)
C115 0.0259(9) 0.0369(10) 0.0262(9) 0.0011(8) 0.0000(7) 0.0024(8)
C116 0.0257(9) 0.0285(9) 0.0187(8) -0.0018(7) 0.0038(7) 0.0041(7)
C117 0.0225(9) 0.0303(9) 0.0291(9) 0.0020(7) 0.0060(7) 0.0048(7)
C118 0.0379(11) 0.0350(11) 0.0349(11) -0.0024(8) 0.0010(9) 0.0005(9)
C119 0.0500(14) 0.0324(11) 0.0563(15) -0.0030(10) 0.0059(11) -0.0043(10)
C120 0.0480(14) 0.0329(11) 0.0713(17) 0.0176(11) 0.0128(12) 0.0008(10)
C121 0.0370(11) 0.0465(12) 0.0457(13) 0.0195(10) 0.0081(10) 0.0049(10)
C123 0.0201(8) 0.0259(9) 0.0244(9) -0.0013(7) 0.0017(7) 0.0041(7)
C122 0.0254(9) 0.0377(10) 0.0316(10) 0.0057(8) 0.0046(8) 0.0021(8)
C124 0.0277(9) 0.0272(9) 0.0319(10) 0.0043(7) 0.0017(8) 0.0035(7)
C125 0.0328(10) 0.0420(11) 0.0239(9) 0.0067(8) -0.0036(8) 0.0025(9)
C126 0.0360(11) 0.0380(11) 0.0251(9) -0.0038(8) -0.0038(8) -0.0060(9)
C127 0.0322(10) 0.0281(9) 0.0302(10) 0.0003(7) 0.0010(8) -0.0027(8)
C128 0.0218(8) 0.0287(9) 0.0239(9) 0.0011(7) 0.0024(7) 0.0028(7)
C129 0.0247(9) 0.0325(10) 0.0280(9) 0.0058(7) 0.0000(7) -0.0042(7)
C130 0.0348(11) 0.0397(11) 0.0463(12) 0.0165(9) 0.0041(9) 0.0011(9)
C131 0.0437(13) 0.0611(16) 0.0677(18) 0.0386(14) -0.0020(12) 0.0013(12)
C132 0.0546(16) 0.089(2) 0.0470(15) 0.0409(15) -0.0105(12) -0.0177(15)
C133 0.0553(15) 0.0787(19) 0.0260(11) 0.0114(11) 0.0003(10) -0.0211(14)
C134 0.0345(11) 0.0453(12) 0.0298(10) 0.0028(9) 0.0029(8) -0.0088(9)
C135 0.0212(8) 0.0213(8) 0.0244(8) 0.0000(6) 0.0012(7) 0.0029(7)
C136 0.0270(9) 0.0243(9) 0.0251(9) 0.0028(7) 0.0020(7) 0.0030(7)
C137 0.0342(10) 0.0296(9) 0.0263(9) -0.0035(7) 0.0060(8) 0.0045(8)
C138 0.0394(11) 0.0261(9) 0.0357(10) -0.0037(8) 0.0020(9) 0.0124(8)
C139 0.0374(11) 0.0254(9) 0.0332(10) 0.0033(8) -0.0002(8) 0.0089(8)
C140 0.0260(9) 0.0234(8) 0.0257(9) 0.0004(7) 0.0006(7) 0.0025(7)
C141 0.0343(10) 0.0233(9) 0.0267(9) 0.0049(7) 0.0026(8) 0.0062(7)
C142 0.0362(11) 0.0375(11) 0.0304(10) 0.0051(8) 0.0022(8) 0.0131(9)
C143 0.0474(13) 0.0494(13) 0.0281(10) 0.0060(9) -0.0032(9) 0.0153(10)
C144 0.0568(14) 0.0477(13) 0.0260(10) 0.0098(9) 0.0096(10) 0.0134(11)
C145 0.0391(11) 0.0435(12) 0.0382(11) 0.0094(9) 0.0140(9) 0.0083(9)
C146 0.0314(10) 0.0350(10) 0.0307(10) 0.0070(8) 0.0020(8) 0.0031(8)
C211 0.0240(9) 0.0206(8) 0.0291(9) 0.0038(7) 0.0068(7) 0.0020(7)
C212 0.0295(9) 0.0256(9) 0.0288(9) 0.0040(7) 0.0053(7) 0.0027(7)
C213 0.0378(11) 0.0345(10) 0.0324(10) -0.0016(8) 0.0122(9) 0.0044(8)
C214 0.0364(11) 0.0418(12) 0.0464(13) -0.0026(9) 0.0151(10) 0.0133(9)
C215 0.0281(10) 0.0373(11) 0.0451(12) 0.0024(9) 0.0039(9) 0.0102(8)
C216 0.0261(9) 0.0243(9) 0.0344(10) 0.0033(7) 0.0042(8) 0.0031(7)
C217 0.0234(9) 0.0324(10) 0.0320(10) 0.0043(8) 0.0012(7) 0.0031(7)
C218 0.0392(11) 0.0366(11) 0.0414(12) 0.0074(9) -0.0047(9) 0.0084(9)
C219 0.0493(14) 0.0547(14) 0.0405(12) 0.0159(11) -0.0094(10) 0.0091(11)
C220 0.0486(14) 0.0611(15) 0.0311(11) 0.0001(10) -0.0084(10) -0.0015(11)
C221 0.0471(13) 0.0383(12) 0.0395(12) -0.0067(9) -0.0001(10) -0.0031(10)
C222 0.0371(11) 0.0292(10) 0.0364(11) 0.0035(8) 0.0011(9) 0.0001(8)
C223 0.0413(11) 0.0188(8) 0.0229(9) 0.0026(7) 0.0106(8) 0.0040(7)
C224 0.0540(13) 0.0265(9) 0.0269(10) 0.0062(7) 0.0050(9) 0.0056(9)
C225 0.092(2) 0.0295(11) 0.0248(10) 0.0062(8) 0.0041(11) -0.0040(12)
C226 0.103(2) 0.0405(13) 0.0252(11) 0.0027(9) 0.0248(13) -0.0195(13)
C227 0.0660(16) 0.0366(11) 0.0356(12) -0.0068(9) 0.0277(11) -0.0153(11)
C228 0.0456(12) 0.0211(9) 0.0279(9) -0.0037(7) 0.0158(8) -0.0016(8)
C229 0.0347(10) 0.0266(9) 0.0376(11) -0.0021(8) 0.0117(9) -0.0047(8)
C230 0.0380(12) 0.0394(12) 0.0546(14) -0.0133(10) 0.0110(10) 0.0000(9)
C231 0.0380(13) 0.0504(15) 0.082(2) -0.0126(13) -0.0003(13) 0.0074(11)
C232 0.0450(14) 0.0536(15) 0.0604(16) -0.0032(12) -0.0129(12) -0.0024(11)
C233 0.0444(13) 0.0549(14) 0.0378(12) -0.0067(10) 0.0018(10) -0.0041(11)
C234 0.0358(11) 0.0371(11) 0.0354(11) -0.0028(8) 0.0099(9) -0.0020(9)
C235 0.0283(9) 0.0259(9) 0.0191(8) 0.0041(7) 0.0054(7) 0.0084(7)
C236 0.0297(10) 0.0328(10) 0.0350(10) 0.0100(8) 0.0033(8) 0.0037(8)
C237 0.0307(10) 0.0457(12) 0.0394(11) 0.0122(9) -0.0021(9) 0.0106(9)
C238 0.0450(12) 0.0332(10) 0.0354(11) 0.0110(8) -0.0010(9) 0.0161(9)
C239 0.0426(11) 0.0246(9) 0.0250(9) 0.0049(7) 0.0054(8) 0.0055(8)
C240 0.0329(10) 0.0243(8) 0.0176(8) 0.0013(6) 0.0051(7) 0.0062(7)
C241 0.0329(10) 0.0193(8) 0.0287(9) -0.0006(7) 0.0036(8) 0.0048(7)
C242 0.0388(11) 0.0305(10) 0.0351(11) -0.0011(8) 0.0085(9) 0.0007(8)
C243 0.0373(12) 0.0353(11) 0.0566(14) -0.0037(10) 0.0136(10) -0.0014(9)
C244 0.0298(11) 0.0367(12) 0.0669(16) -0.0077(11) -0.0023(11) 0.0012(9)
C245 0.0441(13) 0.0325(11) 0.0465(13) -0.0014(9) -0.0114(10) 0.0060(9)
C246 0.0369(11) 0.0259(9) 0.0326(10) 0.0013(8) -0.0009(8) 0.0035(8)
B11 0.0259(10) 0.0229(9) 0.0194(9) 0.0005(7) 0.0021(7) 0.0002(8)
B12 0.0254(10) 0.0229(9) 0.0245(10) 0.0002(7) 0.0044(8) 0.0038(8)
B13 0.0234(10) 0.0255(10) 0.0268(10) 0.0036(8) 0.0014(8) 0.0043(8)
B21 0.0241(10) 0.0250(10) 0.0210(9) 0.0039(7) 0.0030(8) 0.0002(8)
B22 0.0275(10) 0.0221(9) 0.0273(10) 0.0056(8) 0.0023(8) 0.0044(8)
B23 0.0244(10) 0.0268(10) 0.0228(9) 0.0028(8) 0.0059(8) 0.0049(8)
N11 0.0213(7) 0.0232(7) 0.0235(7) 0.0015(6) 0.0018(6) 0.0037(6)
N12 0.0243(7) 0.0226(7) 0.0244(7) -0.0004(6) 0.0006(6) 0.0020(6)
N13 0.0246(7) 0.0206(7) 0.0250(7) 0.0019(6) 0.0038(6) 0.0054(6)
N21 0.0235(7) 0.0241(7) 0.0245(7) 0.0032(6) 0.0046(6) 0.0050(6)
N22 0.0280(8) 0.0238(7) 0.0227(7) 0.0058(6) 0.0064(6) 0.0030(6)
N23 0.0257(7) 0.0215(7) 0.0234(7) 0.0054(6) 0.0038(6) 0.0054(6)
N1 0.0631(15) 0.0837(18) 0.0475(13) 0.0185(12) 0.0041(11) 0.0055(13)
N2 0.0733(16) 0.0651(15) 0.0437(12) -0.0073(10) -0.0030(11) 0.0204(13)

loop_
_atom_type_symbol
_atom_type_description
_atom_type_scat_dispersion_real
_atom_type_scat_dispersion_imag
_atom_type_scat_source
C C 0.0033 0.0016 'International Tables Vol C Tables 4.2.6.8 and 6.1.1.4'
H H 0.0000 0.0000 'International Tables Vol C Tables 4.2.6.8 and 6.1.1.4'
B B 0.0013 0.0007 'International Tables Vol C Tables 4.2.6.8 and 6.1.1.4'
N N 0.0061 0.0033 'International Tables Vol C Tables 4.2.6.8 and 6.1.1.4'

loop_
_geom_angle_atom_site_label_1
_geom_angle_atom_site_label_2
_geom_angle_atom_site_label_3
_geom_angle
N1 C13 H13A 109.5
N1 C13 H13B 109.5
H13A C13 H13B 109.5
N1 C13 H13C 109.5
H13A C13 H13C 109.5
H13B C13 H13C 109.5
N2 C23 H23A 109.5
N2 C23 H23B 109.5
H23A C23 H23B 109.5
N2 C23 H23C 109.5
H23A C23 H23C 109.5
H23B C23 H23C 109.5
C112 C111 C116 120.00(16)
C112 C111 N11 117.62(16)
C116 C111 N11 122.38(15)
C113 C112 C111 121.25(17)
C113 C112 H112 119.4
C111 C112 H112 119.4
C112 C113 C114 119.41(18)
C112 C113 H113 120.3
C114 C113 H113 120.3
C115 C114 C113 119.78(18)
C115 C114 H114 120.1
C113 C114 H114 120.1
C114 C115 C116 122.13(18)
C114 C115 H115 118.9
C116 C115 H115 118.9
C115 C116 C111 117.40(17)
C115 C116 C117 118.69(16)
C111 C116 C117 123.84(16)
C118 C117 C122 118.08(18)
C118 C117 C116 120.23(17)
C122 C117 C116 121.60(17)
C119 C118 C117 121.1(2)
C119 C118 H118 119.5
C117 C118 H118 119.5
C120 C119 C118 120.0(2)
C120 C119 H119 120.0
C118 C119 H119 120.0
C119 C120 C121 119.9(2)
C119 C120 H120 120.0
C121 C120 H120 120.0
C122 C121 C120 120.1(2)
C122 C121 H121 120.0
C120 C121 H121 120.0
C124 C123 C128 120.39(16)
C124 C123 N12 119.33(16)
C128 C123 N12 120.26(16)
C121 C122 C117 120.88(19)
C121 C122 H122 119.6
C117 C122 H122 119.6
C123 C124 C125 120.52(18)
C123 C124 H124 119.7
C125 C124 H124 119.7
C126 C125 C124 119.63(18)
C126 C125 H125 120.2
C124 C125 H125 120.2
C125 C126 C127 119.92(17)
C125 C126 H126 120.0
C127 C126 H126 120.0
C126 C127 C128 121.27(18)
C126 C127 H127 119.4
C128 C127 H127 119.4
C127 C128 C123 118.11(17)
C127 C128 C129 119.20(17)
C123 C128 C129 122.68(16)
C130 C129 C134 118.53(19)
C130 C129 C128 120.62(18)
C134 C129 C128 120.84(18)
C131 C130 C129 120.5(2)
C131 C130 H130 119.8
C129 C130 H130 119.8
C132 C131 C130 120.6(3)
C132 C131 H131 119.7
C130 C131 H131 119.7
C131 C132 C133 119.5(2)
C131 C132 H132 120.2
C133 C132 H132 120.2
C132 C133 C134 120.5(2)
C132 C133 H133 119.8
C134 C133 H133 119.8
C133 C134 C129 120.4(2)
C133 C134 H134 119.8
C129 C134 H134 119.8
C136 C135 C140 120.11(16)
C136 C135 N13 120.00(16)
C140 C135 N13 119.84(15)
C135 C136 C137 120.84(17)
C135 C136 H136 119.6
C137 C136 H136 119.6
C138 C137 C136 119.81(17)
C138 C137 H137 120.1
C136 C137 H137 120.1
C137 C138 C139 119.66(17)
C137 C138 H138 120.2
C139 C138 H138 120.2
C138 C139 C140 121.62(18)
C138 C139 H139 119.2
C140 C139 H139 119.2
C139 C140 C135 117.93(17)
C139 C140 C141 119.69(16)
C135 C140 C141 122.39(16)
C146 C141 C142 118.56(18)
C146 C141 C140 121.12(17)
C142 C141 C140 120.32(17)
C143 C142 C141 120.55(19)
C143 C142 H142 119.7
C141 C142 H142 119.7
C144 C143 C142 120.2(2)
C144 C143 H143 119.9
C142 C143 H143 119.9
C143 C144 C145 119.8(2)
C143 C144 H144 120.1
C145 C144 H144 120.1
C146 C145 C144 120.2(2)
C146 C145 H145 119.9
C144 C145 H145 119.9
C145 C146 C141 120.73(19)
C145 C146 H146 119.6
C141 C146 H146 119.6
C212 C211 C216 120.02(17)
C212 C211 N21 119.33(16)
C216 C211 N21 120.63(16)
C213 C212 C211 120.88(18)
C213 C212 H212 119.6
C211 C212 H212 119.6
C214 C213 C212 119.83(19)
C214 C213 H213 120.1
C212 C213 H213 120.1
C213 C214 C215 119.67(19)
C213 C214 H214 120.2
C215 C214 H214 120.2
C214 C215 C216 121.7(2)
C214 C215 H215 119.1
C216 C215 H215 119.1
C215 C216 C211 117.84(18)
C215 C216 C217 119.17(17)
C211 C216 C217 122.99(17)
C218 C217 C222 118.23(19)
C218 C217 C216 120.50(18)
C222 C217 C216 121.26(17)
C219 C218 C217 120.9(2)
C219 C218 H218 119.5
C217 C218 H218 119.5
C220 C219 C218 120.4(2)
C220 C219 H219 119.8
C218 C219 H219 119.8
C219 C220 C221 119.5(2)
C219 C220 H220 120.3
C221 C220 H220 120.3
C220 C221 C222 120.4(2)
C220 C221 H221 119.8
C222 C221 H221 119.8
C221 C222 C217 120.6(2)
C221 C222 H222 119.7
C217 C222 H222 119.7
C224 C223 C228 120.84(17)
C224 C223 N22 118.46(18)
C228 C223 N22 120.68(17)
C225 C224 C223 120.1(2)
C225 C224 H224 120.0
C223 C224 H224 120.0
C226 C225 C224 119.8(2)
C226 C225 H225 120.1
C224 C225 H225 120.1
C225 C226 C227 120.3(2)
C225 C226 H226 119.8
C227 C226 H226 119.8
C226 C227 C228 121.4(2)
C226 C227 H227 119.3
C228 C227 H227 119.3
C227 C228 C223 117.4(2)
C227 C228 C229 119.8(2)
C223 C228 C229 122.75(17)
C230 C229 C234 117.6(2)
C230 C229 C228 120.93(18)
C234 C229 C228 121.45(19)
C231 C230 C229 121.2(2)
C231 C230 H230 119.4
C229 C230 H230 119.4
C230 C231 C232 120.5(2)
C230 C231 H231 119.7
C232 C231 H231 119.7
C233 C232 C231 119.3(2)
C233 C232 H232 120.3
C231 C232 H232 120.3
C232 C233 C234 120.4(2)
C232 C233 H233 119.8
C234 C233 H233 119.8
C233 C234 C229 120.8(2)
C233 C234 H234 119.6
C229 C234 H234 119.6
C236 C235 C240 120.21(16)
C236 C235 N23 117.65(16)
C240 C235 N23 122.14(16)
C237 C236 C235 121.06(18)
C237 C236 H236 119.5
C235 C236 H236 119.5
C238 C237 C236 119.29(19)
C238 C237 H237 120.4
C236 C237 H237 120.4
C237 C238 C239 120.02(18)
C237 C238 H238 120.0
C239 C238 H238 120.0
C238 C239 C240 122.07(18)
C238 C239 H239 119.0
C240 C239 H239 119.0
C239 C240 C235 117.33(17)
C239 C240 C241 118.92(16)
C235 C240 C241 123.74(16)
C246 C241 C242 118.09(18)
C246 C241 C240 121.88(17)
C242 C241 C240 119.96(17)
C243 C242 C241 121.0(2)
C243 C242 H242 119.5
C241 C242 H242 119.5
C244 C243 C242 120.2(2)
C244 C243 H243 119.9
C242 C243 H243 119.9
C243 C244 C245 119.7(2)
C243 C244 H244 120.1
C245 C244 H244 120.1
C244 C245 C246 120.7(2)
C244 C245 H245 119.7
C246 C245 H245 119.7
C245 C246 C241 120.4(2)
C245 C246 H246 119.8
C241 C246 H246 119.8
N13 B11 N11 118.27(16)
N13 B11 H11 120.9
N11 B11 H11 120.9
N12 B12 N11 118.60(16)
N12 B12 H12 120.7
N11 B12 H12 120.7
N12 B13 N13 118.28(16)
N12 B13 H13 120.9
N13 B13 H13 120.9
N23 B21 N21 118.79(16)
N23 B21 H21 120.6
N21 B21 H21 120.6
N22 B22 N21 118.05(16)
N22 B22 H22 121.0
N21 B22 H22 121.0
N22 B23 N23 118.27(16)
N22 B23 H23 120.9
N23 B23 H23 120.9
B11 N11 B12 121.22(15)
B11 N11 C111 121.06(14)
B12 N11 C111 117.65(14)
B13 N12 B12 121.63(15)
B13 N12 C123 119.74(15)
B12 N12 C123 118.60(15)
B11 N13 B13 121.76(15)
B11 N13 C135 121.14(14)
B13 N13 C135 117.08(15)
B21 N21 C211 120.48(15)
B21 N21 B22 121.37(15)
C211 N21 B22 118.15(15)
B22 N22 B23 122.02(15)
B22 N22 C223 118.88(15)
B23 N22 C223 119.09(15)
B21 N23 B23 121.39(15)
B21 N23 C235 120.59(14)
B23 N23 C235 117.96(14)
C11 N1 C13 178.7(3)
C21 N2 C23 179.0(3)

loop_
_geom_bond_atom_site_label_1
_geom_bond_atom_site_label_2
_geom_bond_distance
C11 N1 1.116(3)
C13 N1 1.457(4)
C13 H13A 0.9600
C13 H13B 0.9600
C13 H13C 0.9600
C21 N2 1.120(3)
C23 N2 1.480(4)
C23 H23A 0.9600
C23 H23B 0.9600
C23 H23C 0.9600
C111 C112 1.392(3)
C111 C116 1.407(2)
C111 N11 1.442(2)
C112 C113 1.383(3)
C112 H112 0.9300
C113 C114 1.383(3)
C113 H113 0.9300
C114 C115 1.380(3)
C114 H114 0.9300
C115 C116 1.402(3)
C115 H115 0.9300
C116 C117 1.488(3)
C117 C118 1.396(3)
C117 C122 1.397(3)
C118 C119 1.389(3)
C118 H118 0.9300
C119 C120 1.377(4)
C119 H119 0.9300
C120 C121 1.390(3)
C120 H120 0.9300
C121 C122 1.384(3)
C121 H121 0.9300
C123 C124 1.385(3)
C123 C128 1.402(3)
C123 N12 1.443(2)
C122 H122 0.9300
C124 C125 1.390(3)
C124 H124 0.9300
C125 C126 1.383(3)
C125 H125 0.9300
C126 C127 1.386(3)
C126 H126 0.9300
C127 C128 1.396(3)
C127 H127 0.9300
C128 C129 1.493(3)
C129 C130 1.388(3)
C129 C134 1.393(3)
C130 C131 1.387(3)
C130 H130 0.9300
C131 C132 1.374(4)
C131 H131 0.9300
C132 C133 1.375(4)
C132 H132 0.9300
C133 C134 1.390(3)
C133 H133 0.9300
C134 H134 0.9300
C135 C136 1.385(2)
C135 C140 1.406(2)
C135 N13 1.440(2)
C136 C137 1.386(3)
C136 H136 0.9300
C137 C138 1.382(3)
C137 H137 0.9300
C138 C139 1.384(3)
C138 H138 0.9300
C139 C140 1.398(3)
C139 H139 0.9300
C140 C141 1.491(3)
C141 C146 1.393(3)
C141 C142 1.394(3)
C142 C143 1.389(3)
C142 H142 0.9300
C143 C144 1.380(3)
C143 H143 0.9300
C144 C145 1.385(3)
C144 H144 0.9300
C145 C146 1.383(3)
C145 H145 0.9300
C146 H146 0.9300
C211 C212 1.390(3)
C211 C216 1.408(3)
C211 N21 1.433(2)
C212 C213 1.384(3)
C212 H212 0.9300
C213 C214 1.379(3)
C213 H213 0.9300
C214 C215 1.389(3)
C214 H214 0.9300
C215 C216 1.395(3)
C215 H215 0.9300
C216 C217 1.490(3)
C217 C218 1.394(3)
C217 C222 1.396(3)
C218 C219 1.383(3)
C218 H218 0.9300
C219 C220 1.381(4)
C219 H219 0.9300
C220 C221 1.384(3)
C220 H220 0.9300
C221 C222 1.388(3)
C221 H221 0.9300
C222 H222 0.9300
C223 C224 1.394(3)
C223 C228 1.399(3)
C223 N22 1.434(2)
C224 C225 1.382(3)
C224 H224 0.9300
C225 C226 1.372(4)
C225 H225 0.9300
C226 C227 1.383(4)
C226 H226 0.9300
C227 C228 1.398(3)
C227 H227 0.9300
C228 C229 1.486(3)
C229 C230 1.390(3)
C229 C234 1.400(3)
C230 C231 1.378(4)
C230 H230 0.9300
C231 C232 1.379(4)
C231 H231 0.9300
C232 C233 1.378(4)
C232 H232 0.9300
C233 C234 1.384(3)
C233 H233 0.9300
C234 H234 0.9300
C235 C236 1.390(3)
C235 C240 1.403(2)
C235 N23 1.445(2)
C236 C237 1.384(3)
C236 H236 0.9300
C237 C238 1.377(3)
C237 H237 0.9300
C238 C239 1.379(3)
C238 H238 0.9300
C239 C240 1.397(3)
C239 H239 0.9300
C240 C241 1.489(3)
C241 C246 1.396(3)
C241 C242 1.399(3)
C242 C243 1.386(3)
C242 H242 0.9300
C243 C244 1.377(4)
C243 H243 0.9300
C244 C245 1.380(3)
C244 H244 0.9300
C245 C246 1.389(3)
C245 H245 0.9300
C246 H246 0.9300
B11 N13 1.428(2)
B11 N11 1.432(2)
B11 H11 0.9300
B12 N12 1.431(2)
B12 N11 1.435(2)
B12 H12 0.9300
B13 N12 1.421(2)
B13 N13 1.436(2)
B13 H13 0.9300
B21 N23 1.425(2)
B21 N21 1.426(2)
B21 H21 0.9300
B22 N22 1.422(3)
B22 N21 1.441(2)
B22 H22 0.9300
B23 N22 1.430(2)
B23 N23 1.433(2)
B23 H23 0.9300

loop_
_cod_changelog_entry_id
_cod_changelog_entry_author
_cod_changelog_entry_date
_cod_changelog_entry_text
1 'Vaitkus, Antanas' 2024-11-26T10:16:13+02:00
;
 Corrected bibliographic information.

 The incorrect bibliographic reference was originally assigned due to an error
 on the publishers side. Specifically, this crystal structure was incorrectly
 provided as a supplementary file to a completely unrelated publication
 (https://doi.org/10.1039/c3cc47753c).
;
